data_4065687
loop_
_publ_author_name
'Liu, Shaofeng'
'Sun, Wen-Hua'
'Zeng, Yanning'
'Wang, Deligeer'
'Zhang, Wenjuan'
'Li, Yan'

_publ_section_title
;
 Syntheses, Characterization, and Ethylene (Co-)Polymerization Screening
 of Amidate Half-Titanocene Dichlorides
;
_journal_issue 11
_journal_name_full Organometallics
_journal_page_first 2459
_journal_paper_doi 10.1021/om1000748
_journal_volume 29
_journal_year 2010
_chemical_formula_moiety 'C23 H20 Cl2 N2 O Ti'
_chemical_formula_sum 'C23 H20 Cl2 N2 O Ti'
_chemical_formula_weight 459.21
_chemical_name_systematic
; 
eta5-Cyclopentadienyl[N-(2-methylquinolin-8-yl)-
4-methylbenzamide]titanium dichlorides
;
_space_group_IT_number 2
_symmetry_cell_setting triclinic
_symmetry_space_group_name_Hall '-P 1'
_symmetry_space_group_name_H-M 'P -1'
_atom_sites_solution_hydrogens geom
_atom_sites_solution_primary direct
_atom_sites_solution_secondary difmap
_audit_creation_method SHELXL-97
_cell_angle_alpha 98.33(3)
_cell_angle_beta 92.77(3)
_cell_angle_gamma 100.39(3)
_cell_formula_units_Z 2
_cell_length_a 9.2588(19)
_cell_length_b 11.149(2)
_cell_length_c 12.038(2)
_cell_measurement_reflns_used 3469
_cell_measurement_temperature 173(2)
_cell_measurement_theta_max 27.5126
_cell_measurement_theta_min 1.7147
_cell_volume 1205.8(4)
_computing_cell_refinement 'CrystalClear (Rigaku Inc., 2008)'
_computing_data_collection 'CrystalClear (Rigaku Inc., 2008)'
_computing_data_reduction 'CrystalClear (Rigaku Inc., 2008)'
_computing_molecular_graphics 'XP in Siemens SHELXTL (Sheldrick, 1994)'
_computing_publication_material 'SHELX97 (Sheldrick, 1997)'
_computing_structure_refinement 'SHELXL-97 (Sheldrick, 1997)'
_computing_structure_solution 'SHELXS-97 (Sheldrick, 1990)'
_diffrn_ambient_temperature 173(2)
_diffrn_measured_fraction_theta_full 0.994
_diffrn_measured_fraction_theta_max 0.994
_diffrn_measurement_device_type 'MM007-HF CCD(Saturn 724+)'
_diffrn_measurement_method '\w scans at fixed \c = 45\%'
_diffrn_radiation_monochromator Confocal
_diffrn_radiation_source 'rotating anode'
_diffrn_radiation_type MoK\a
_diffrn_radiation_wavelength 0.71073
_diffrn_reflns_av_R_equivalents 0.0374
_diffrn_reflns_av_sigmaI/netI 0.0400
_diffrn_reflns_limit_h_max 12
_diffrn_reflns_limit_h_min -12
_diffrn_reflns_limit_k_max 14
_diffrn_reflns_limit_k_min -14
_diffrn_reflns_limit_l_max 15
_diffrn_reflns_limit_l_min -15
_diffrn_reflns_number 14826
_diffrn_reflns_theta_full 27.49
_diffrn_reflns_theta_max 27.49
_diffrn_reflns_theta_min 1.88
_exptl_absorpt_coefficient_mu 0.591
_exptl_absorpt_correction_T_max 0.9062
_exptl_absorpt_correction_T_min 0.8243
_exptl_absorpt_correction_type numerical
_exptl_absorpt_process_details 'CrystalClear (Rigaku Inc., 2008)'
_exptl_crystal_colour RED
_exptl_crystal_density_diffrn 1.265
_exptl_crystal_density_method 'not measured'
_exptl_crystal_description BLOCK
_exptl_crystal_F_000 472
_exptl_crystal_size_max 0.34
_exptl_crystal_size_mid 0.27
_exptl_crystal_size_min 0.17
_platon_squeeze_details
;
;
_refine_diff_density_max 0.456
_refine_diff_density_min -0.296
_refine_diff_density_rms 0.074
_refine_ls_extinction_method none
_refine_ls_goodness_of_fit_ref 1.055
_refine_ls_hydrogen_treatment constr
_refine_ls_matrix_type full
_refine_ls_number_parameters 262
_refine_ls_number_reflns 5493
_refine_ls_number_restraints 0
_refine_ls_restrained_S_all 1.055
_refine_ls_R_factor_all 0.0648
_refine_ls_R_factor_gt 0.0554
_refine_ls_shift/su_max 0.001
_refine_ls_shift/su_mean 0.000
_refine_ls_structure_factor_coef Fsqd
_refine_ls_weighting_details 'calc w=1/[\s^2^(Fo^2^)+(0.0778P)^2^+0.9243P] where P=(Fo^2^+2Fc^2^)/3'
_refine_ls_weighting_scheme calc
_refine_ls_wR_factor_gt 0.1511
_refine_ls_wR_factor_ref 0.1585
_reflns_number_gt 4626
_reflns_number_total 5493
_reflns_threshold_expression >2sigma(I)
_cod_data_source_file om1000748_si_002.cif
_cod_data_source_block C2
_cod_depositor_comments
;
The following automatic conversions were performed:

'_symmetry_cell_setting' value 'Triclinic' changed to 'triclinic'
according to /home/saulius/struct/CIF-dictionaries/cif_core.dic
dictionary named 'cif_core.dic' version 2.4.1 from
2010-06-29.

'_exptl_absorpt_correction_type' value 'Numerical'
changed to 'numerical' according to
/home/saulius/struct/CIF-dictionaries/cif_core.dic dictionary named
'cif_core.dic' version 2.4.1 from
2010-06-29.

'_refine_ls_hydrogen_treatment' value 'CONSTR' changed
to 'constr' according to
/home/saulius/struct/CIF-dictionaries/cif_core.dic dictionary named
'cif_core.dic' version 2.4.1 from 2010-06-29.

Automatic conversion script
Id: cif_fix_values 1715 2011-07-08 13:25:40Z adriana 
;
_cod_original_sg_symbol_H-M P-1
_cod_database_code 4065687

loop_
_symmetry_equiv_pos_as_xyz
'x, y, z'
'-x, -y, -z'

loop_
_atom_site_label
_atom_site_type_symbol
_atom_site_fract_x
_atom_site_fract_y
_atom_site_fract_z
_atom_site_U_iso_or_equiv
_atom_site_adp_type
_atom_site_occupancy
_atom_site_symmetry_multiplicity
_atom_site_calc_flag
_atom_site_refinement_flags
Ti1 Ti 0.62893(5) 0.77433(4) 0.93472(4) 0.03155(15) Uani 1 1 d .
Cl1 Cl 0.75438(8) 0.97229(6) 0.93836(7) 0.0464(2) Uani 1 1 d .
Cl2 Cl 0.58431(8) 0.80792(7) 1.12110(6) 0.0466(2) Uani 1 1 d .
C10 C 0.8724(3) 0.6714(2) 0.6616(2) 0.0325(5) Uani 1 1 d .
C11 C 0.7847(3) 0.6123(2) 0.8974(2) 0.0314(5) Uani 1 1 d .
N2 N 0.8118(2) 0.71724(19) 0.85859(17) 0.0311(4) Uani 1 1 d .
O1 O 0.6787(2) 0.60744(17) 0.96406(15) 0.0368(4) Uani 1 1 d .
N1 N 0.7604(3) 0.5711(2) 0.64542(18) 0.0340(5) Uani 1 1 d .
C9 C 0.9025(3) 0.7436(2) 0.7699(2) 0.0309(5) Uani 1 1 d .
C20 C 0.3996(3) 0.6470(3) 0.8749(3) 0.0421(6) Uani 1 1 d .
H20A H 0.3539 0.5730 0.9077 0.051 Uiso 1 1 calc R
C12 C 0.8541(3) 0.5033(2) 0.8715(2) 0.0321(5) Uani 1 1 d .
C5 C 0.9621(3) 0.7039(3) 0.5743(2) 0.0403(6) Uani 1 1 d .
C6 C 1.0796(3) 0.8077(3) 0.5978(3) 0.0468(7) Uani 1 1 d .
H6A H 1.1399 0.8300 0.5396 0.056 Uiso 1 1 calc R
C8 C 1.0165(3) 0.8437(2) 0.7896(2) 0.0368(6) Uani 1 1 d .
H8A H 1.0350 0.8923 0.8622 0.044 Uiso 1 1 calc R
C19 C 0.4861(3) 0.6464(3) 0.7822(2) 0.0428(6) Uani 1 1 d .
H19A H 0.5126 0.5719 0.7372 0.051 Uiso 1 1 calc R
C2 C 0.7358(3) 0.5010(3) 0.5456(2) 0.0413(6) Uani 1 1 d .
C7 C 1.1067(3) 0.8749(3) 0.7022(3) 0.0453(7) Uani 1 1 d .
H7A H 1.1864 0.9433 0.7170 0.054 Uiso 1 1 calc R
C18 C 0.5142(3) 0.7661(3) 0.7563(2) 0.0485(7) Uani 1 1 d .
H18A H 0.5644 0.7916 0.6895 0.058 Uiso 1 1 calc R
C21 C 0.3746(3) 0.7681(3) 0.9048(3) 0.0435(7) Uani 1 1 d .
H21A H 0.3088 0.7948 0.9632 0.052 Uiso 1 1 calc R
C3 C 0.8181(4) 0.5311(3) 0.4530(2) 0.0505(8) Uani 1 1 d .
H3A H 0.7953 0.4811 0.3812 0.061 Uiso 1 1 calc R
C1 C 0.6189(4) 0.3880(3) 0.5332(3) 0.0541(8) Uani 1 1 d .
H1B H 0.5752 0.3821 0.6052 0.081 Uiso 1 1 calc R
H1C H 0.6621 0.3150 0.5106 0.081 Uiso 1 1 calc R
H1D H 0.5425 0.3927 0.4755 0.081 Uiso 1 1 calc R
C4 C 0.9286(4) 0.6307(3) 0.4674(3) 0.0503(8) Uani 1 1 d .
H4A H 0.9833 0.6512 0.4058 0.060 Uiso 1 1 calc R
C17 C 1.0035(3) 0.5129(2) 0.8541(2) 0.0326(5) Uani 1 1 d .
H17A H 1.0656 0.5916 0.8592 0.039 Uiso 1 1 calc R
C16 C 1.0601(3) 0.4056(2) 0.8294(2) 0.0357(6) Uani 1 1 d .
H16A H 1.1625 0.4119 0.8207 0.043 Uiso 1 1 calc R
C14 C 0.8234(3) 0.2820(3) 0.8341(2) 0.0406(6) Uani 1 1 d .
H14A H 0.7609 0.2032 0.8264 0.049 Uiso 1 1 calc R
C13 C 0.7647(3) 0.3883(2) 0.8625(2) 0.0373(6) Uani 1 1 d .
H13A H 0.6634 0.3815 0.8756 0.045 Uiso 1 1 calc R
C15 C 0.9711(3) 0.2896(2) 0.8171(2) 0.0384(6) Uani 1 1 d .
C22 C 0.4457(4) 0.8414(3) 0.8324(3) 0.0506(8) Uani 1 1 d .
H22A H 0.4387 0.9293 0.8289 0.061 Uiso 1 1 calc R
C23 C 1.0324(4) 0.1742(3) 0.7839(3) 0.0534(8) Uani 1 1 d .
H23A H 1.1380 0.1967 0.7749 0.080 Uiso 1 1 calc R
H23B H 0.9818 0.1291 0.7126 0.080 Uiso 1 1 calc R
H23C H 1.0172 0.1219 0.8426 0.080 Uiso 1 1 calc R

loop_
_atom_site_aniso_label
_atom_site_aniso_U_11
_atom_site_aniso_U_22
_atom_site_aniso_U_33
_atom_site_aniso_U_23
_atom_site_aniso_U_13
_atom_site_aniso_U_12
Ti1 0.0320(3) 0.0303(2) 0.0301(2) -0.00025(18) 0.00478(18) 0.00306(18)
Cl1 0.0460(4) 0.0304(3) 0.0590(5) -0.0021(3) 0.0126(3) 0.0021(3)
Cl2 0.0446(4) 0.0571(4) 0.0336(4) -0.0033(3) 0.0090(3) 0.0041(3)
C10 0.0362(14) 0.0320(12) 0.0316(12) 0.0083(10) 0.0037(10) 0.0097(10)
C11 0.0325(13) 0.0321(12) 0.0279(12) 0.0039(9) 0.0012(9) 0.0025(10)
N2 0.0327(11) 0.0291(10) 0.0299(10) 0.0018(8) 0.0033(8) 0.0043(8)
O1 0.0404(10) 0.0370(10) 0.0349(9) 0.0081(8) 0.0125(8) 0.0079(8)
N1 0.0382(12) 0.0353(11) 0.0295(11) 0.0046(9) 0.0036(9) 0.0095(9)
C9 0.0318(13) 0.0285(11) 0.0335(12) 0.0069(10) 0.0063(10) 0.0065(10)
C20 0.0307(14) 0.0449(15) 0.0454(16) 0.0018(12) -0.0008(11) -0.0021(11)
C12 0.0373(14) 0.0306(12) 0.0282(12) 0.0060(9) 0.0024(10) 0.0048(10)
C5 0.0453(16) 0.0418(14) 0.0392(14) 0.0127(12) 0.0138(12) 0.0146(12)
C6 0.0471(17) 0.0474(16) 0.0516(17) 0.0186(14) 0.0202(14) 0.0110(13)
C8 0.0383(14) 0.0306(12) 0.0420(14) 0.0061(11) 0.0077(11) 0.0063(11)
C19 0.0374(15) 0.0443(15) 0.0389(15) -0.0111(12) -0.0050(11) 0.0032(12)
C2 0.0463(16) 0.0422(15) 0.0350(14) 0.0007(11) -0.0013(11) 0.0124(12)
C7 0.0369(15) 0.0341(14) 0.067(2) 0.0162(13) 0.0139(13) 0.0043(11)
C18 0.0457(17) 0.0633(19) 0.0321(14) 0.0082(13) -0.0023(12) -0.0001(14)
C21 0.0314(14) 0.0525(17) 0.0452(16) -0.0020(13) 0.0016(11) 0.0127(12)
C3 0.063(2) 0.0596(19) 0.0310(14) -0.0012(13) 0.0020(13) 0.0244(16)
C1 0.062(2) 0.0490(18) 0.0449(17) -0.0076(14) -0.0030(14) 0.0070(15)
C4 0.060(2) 0.0612(19) 0.0360(15) 0.0128(14) 0.0145(13) 0.0201(16)
C17 0.0322(13) 0.0333(12) 0.0310(12) 0.0047(10) 0.0025(10) 0.0030(10)
C16 0.0324(14) 0.0415(14) 0.0327(13) 0.0040(11) 0.0024(10) 0.0071(11)
C14 0.0433(16) 0.0320(13) 0.0467(15) 0.0094(11) 0.0065(12) 0.0043(11)
C13 0.0359(14) 0.0362(13) 0.0417(14) 0.0114(11) 0.0083(11) 0.0059(11)
C15 0.0443(16) 0.0335(13) 0.0386(14) 0.0076(11) 0.0035(11) 0.0091(11)
C22 0.0519(19) 0.0467(17) 0.0531(18) 0.0077(14) -0.0090(14) 0.0127(14)
C23 0.0528(19) 0.0409(16) 0.071(2) 0.0096(15) 0.0089(16) 0.0180(14)

loop_
_atom_type_symbol
_atom_type_description
_atom_type_scat_dispersion_real
_atom_type_scat_dispersion_imag
_atom_type_scat_source
C C 0.0033 0.0016 'International Tables Vol C Tables 4.2.6.8 and 6.1.1.4'
H H 0.0000 0.0000 'International Tables Vol C Tables 4.2.6.8 and 6.1.1.4'
N N 0.0061 0.0033 'International Tables Vol C Tables 4.2.6.8 and 6.1.1.4'
O O 0.0106 0.0060 'International Tables Vol C Tables 4.2.6.8 and 6.1.1.4'
Cl Cl 0.1484 0.1585 'International Tables Vol C Tables 4.2.6.8 and 6.1.1.4'
Ti Ti 0.2776 0.4457 'International Tables Vol C Tables 4.2.6.8 and 6.1.1.4'

loop_
_geom_angle_atom_site_label_1
_geom_angle_atom_site_label_2
_geom_angle_atom_site_label_3
_geom_angle
O1 Ti1 N2 62.26(8)
O1 Ti1 Cl2 86.63(6)
N2 Ti1 Cl2 129.76(7)
O1 Ti1 Cl1 136.97(6)
N2 Ti1 Cl1 86.16(7)
Cl2 Ti1 Cl1 93.42(4)
O1 Ti1 C18 113.65(11)
N2 Ti1 C18 89.40(10)
Cl2 Ti1 C18 140.65(9)
Cl1 Ti1 C18 92.98(9)
O1 Ti1 C19 81.56(10)
N2 Ti1 C19 85.73(10)
Cl2 Ti1 C19 130.12(9)
Cl1 Ti1 C19 127.05(9)
C18 Ti1 C19 34.76(11)
O1 Ti1 C22 137.21(10)
N2 Ti1 C22 122.08(11)
Cl2 Ti1 C22 107.70(9)
Cl1 Ti1 C22 83.50(9)
C18 Ti1 C22 34.97(12)
C19 Ti1 C22 58.10(11)
O1 Ti1 C20 81.19(10)
N2 Ti1 C20 115.41(10)
Cl2 Ti1 C20 95.49(8)
Cl1 Ti1 C20 141.31(8)
C18 Ti1 C20 57.81(11)
C19 Ti1 C20 34.89(11)
C22 Ti1 C20 57.92(11)
O1 Ti1 C21 113.15(10)
N2 Ti1 C21 143.04(10)
Cl2 Ti1 C21 83.80(8)
Cl1 Ti1 C21 109.61(8)
C18 Ti1 C21 57.56(11)
C19 Ti1 C21 57.88(11)
C22 Ti1 C21 34.43(12)
C20 Ti1 C21 34.89(11)
O1 Ti1 C11 30.98(7)
N2 Ti1 C11 31.39(8)
Cl2 Ti1 C11 111.04(7)
Cl1 Ti1 C11 114.06(7)
C18 Ti1 C11 101.48(11)
C19 Ti1 C11 80.61(10)
C22 Ti1 C11 135.81(10)
C20 Ti1 C11 97.55(10)
C21 Ti1 C11 132.38(10)
N1 C10 C9 118.9(2)
N1 C10 C5 122.2(2)
C9 C10 C5 118.9(2)
O1 C11 N2 112.4(2)
O1 C11 C12 118.9(2)
N2 C11 C12 128.6(2)
O1 C11 Ti1 55.30(13)
N2 C11 Ti1 57.39(14)
C12 C11 Ti1 171.01(18)
C11 N2 C9 126.1(2)
C11 N2 Ti1 91.22(16)
C9 N2 Ti1 139.45(17)
C11 O1 Ti1 93.72(15)
C2 N1 C10 119.0(2)
C8 C9 C10 120.3(2)
C8 C9 N2 118.9(2)
C10 C9 N2 120.7(2)
C19 C20 C21 107.6(3)
C19 C20 Ti1 72.28(16)
C21 C20 Ti1 72.72(16)
C19 C20 H20A 126.0
C21 C20 H20A 126.0
Ti1 C20 H20A 126.0
C13 C12 C17 119.9(2)
C13 C12 C11 117.5(2)
C17 C12 C11 122.6(2)
C4 C5 C10 117.5(3)
C4 C5 C6 123.3(3)
C10 C5 C6 119.2(3)
C7 C6 C5 120.8(3)
C7 C6 H6A 119.6
C5 C6 H6A 119.6
C9 C8 C7 120.5(3)
C9 C8 H8A 119.8
C7 C8 H8A 119.8
C18 C19 C20 107.7(3)
C18 C19 Ti1 72.26(16)
C20 C19 Ti1 72.82(16)
C18 C19 H19A 126.0
C20 C19 H19A 126.0
Ti1 C19 H19A 126.0
N1 C2 C3 121.6(3)
N1 C2 C1 117.4(3)
C3 C2 C1 120.9(3)
C6 C7 C8 120.3(3)
C6 C7 H7A 119.9
C8 C7 H7A 119.9
C19 C18 C22 108.6(3)
C19 C18 Ti1 72.98(17)
C22 C18 Ti1 72.88(17)
C19 C18 H18A 125.5
C22 C18 H18A 125.5
Ti1 C18 H18A 125.5
C22 C21 C20 108.5(3)
C22 C21 Ti1 72.35(18)
C20 C21 Ti1 72.39(16)
C22 C21 H21A 125.6
C20 C21 H21A 125.6
Ti1 C21 H21A 125.6
C4 C3 C2 120.0(3)
C4 C3 H3A 120.0
C2 C3 H3A 120.0
C2 C1 H1B 109.5
C2 C1 H1C 109.5
H1B C1 H1C 109.5
C2 C1 H1D 109.5
H1B C1 H1D 109.5
H1C C1 H1D 109.5
C3 C4 C5 119.6(3)
C3 C4 H4A 120.2
C5 C4 H4A 120.2
C16 C17 C12 119.0(2)
C16 C17 H17A 120.5
C12 C17 H17A 120.5
C15 C16 C17 121.8(3)
C15 C16 H16A 119.1
C17 C16 H16A 119.1
C15 C14 C13 121.0(3)
C15 C14 H14A 119.5
C13 C14 H14A 119.5
C12 C13 C14 119.9(3)
C12 C13 H13A 120.0
C14 C13 H13A 120.0
C14 C15 C16 118.4(3)
C14 C15 C23 120.4(3)
C16 C15 C23 121.2(3)
C21 C22 C18 107.7(3)
C21 C22 Ti1 73.22(17)
C18 C22 Ti1 72.15(18)
C21 C22 H22A 125.9
C18 C22 H22A 125.9
Ti1 C22 H22A 125.9
C15 C23 H23A 109.5
C15 C23 H23B 109.5
H23A C23 H23B 109.5
C15 C23 H23C 109.5
H23A C23 H23C 109.5
H23B C23 H23C 109.5

loop_
_geom_bond_atom_site_label_1
_geom_bond_atom_site_label_2
_geom_bond_distance
Ti1 O1 2.0697(19)
Ti1 N2 2.117(2)
Ti1 Cl2 2.2906(9)
Ti1 Cl1 2.2944(11)
Ti1 C18 2.332(3)
Ti1 C19 2.341(3)
Ti1 C22 2.341(3)
Ti1 C20 2.348(3)
Ti1 C21 2.352(3)
Ti1 C11 2.512(3)
C10 N1 1.365(3)
C10 C9 1.416(4)
C10 C5 1.418(4)
C11 O1 1.296(3)
C11 N2 1.309(3)
C11 C12 1.476(4)
N2 C9 1.421(3)
N1 C2 1.321(4)
C9 C8 1.375(4)
C20 C19 1.406(4)
C20 C21 1.409(4)
C20 H20A 1.0000
C12 C13 1.382(4)
C12 C17 1.396(4)
C5 C4 1.408(4)
C5 C6 1.423(4)
C6 C7 1.354(5)
C6 H6A 0.9500
C8 C7 1.418(4)
C8 H8A 0.9500
C19 C18 1.396(5)
C19 H19A 1.0000
C2 C3 1.426(4)
C2 C1 1.489(4)
C7 H7A 0.9500
C18 C22 1.404(5)
C18 H18A 1.0000
C21 C22 1.389(5)
C21 H21A 1.0000
C3 C4 1.352(5)
C3 H3A 0.9500
C1 H1B 0.9800
C1 H1C 0.9800
C1 H1D 0.9800
C4 H4A 0.9500
C17 C16 1.391(4)
C17 H17A 0.9500
C16 C15 1.386(4)
C16 H16A 0.9500
C14 C15 1.382(4)
C14 C13 1.397(4)
C14 H14A 0.9500
C13 H13A 0.9500
C15 C23 1.508(4)
C22 H22A 1.0000
C23 H23A 0.9800
C23 H23B 0.9800
C23 H23C 0.9800

loop_
_geom_torsion_atom_site_label_1
_geom_torsion_atom_site_label_2
_geom_torsion_atom_site_label_3
_geom_torsion_atom_site_label_4
_geom_torsion
N2 Ti1 C11 O1 173.5(2)
Cl2 Ti1 C11 O1 40.27(16)
Cl1 Ti1 C11 O1 144.26(13)
C18 Ti1 C11 O1 -117.18(16)
C19 Ti1 C11 O1 -89.23(16)
C22 Ti1 C11 O1 -109.39(19)
C20 Ti1 C11 O1 -58.61(16)
C21 Ti1 C11 O1 -60.9(2)
O1 Ti1 C11 N2 -173.5(2)
Cl2 Ti1 C11 N2 -133.24(14)
Cl1 Ti1 C11 N2 -29.25(16)
C18 Ti1 C11 N2 69.30(17)
C19 Ti1 C11 N2 97.25(17)
C22 Ti1 C11 N2 77.1(2)
C20 Ti1 C11 N2 127.87(16)
C21 Ti1 C11 N2 125.55(17)
O1 Ti1 C11 C12 52.0(11)
N2 Ti1 C11 C12 -134.5(12)
Cl2 Ti1 C11 C12 92.3(11)
Cl1 Ti1 C11 C12 -163.7(11)
C18 Ti1 C11 C12 -65.2(11)
C19 Ti1 C11 C12 -37.2(11)
C22 Ti1 C11 C12 -57.4(12)
C20 Ti1 C11 C12 -6.6(11)
C21 Ti1 C11 C12 -8.9(12)
O1 C11 N2 C9 -168.6(2)
C12 C11 N2 C9 9.0(4)
Ti1 C11 N2 C9 -162.8(3)
O1 C11 N2 Ti1 -5.8(2)
C12 C11 N2 Ti1 171.8(2)
O1 Ti1 N2 C11 3.77(14)
Cl2 Ti1 N2 C11 62.18(17)
Cl1 Ti1 N2 C11 153.44(15)
C18 Ti1 N2 C11 -113.54(17)
C19 Ti1 N2 C11 -78.94(17)
C22 Ti1 N2 C11 -126.70(17)
C20 Ti1 N2 C11 -60.04(18)
C21 Ti1 N2 C11 -88.5(2)
O1 Ti1 N2 C9 162.2(3)
Cl2 Ti1 N2 C9 -139.4(2)
Cl1 Ti1 N2 C9 -48.1(3)
C18 Ti1 N2 C9 44.9(3)
C19 Ti1 N2 C9 79.5(3)
C22 Ti1 N2 C9 31.8(3)
C20 Ti1 N2 C9 98.4(3)
C21 Ti1 N2 C9 70.0(3)
C11 Ti1 N2 C9 158.5(3)
N2 C11 O1 Ti1 5.9(2)
C12 C11 O1 Ti1 -171.9(2)
N2 Ti1 O1 C11 -3.81(14)
Cl2 Ti1 O1 C11 -142.82(15)
Cl1 Ti1 O1 C11 -51.40(18)
C18 Ti1 O1 C11 72.11(17)
C19 Ti1 O1 C11 85.79(16)
C22 Ti1 O1 C11 104.6(2)
C20 Ti1 O1 C11 121.09(16)
C21 Ti1 O1 C11 135.40(16)
C9 C10 N1 C2 -177.4(2)
C5 C10 N1 C2 0.9(4)
N1 C10 C9 C8 178.7(2)
C5 C10 C9 C8 0.3(4)
N1 C10 C9 N2 -4.2(4)
C5 C10 C9 N2 177.4(2)
C11 N2 C9 C8 -125.0(3)
Ti1 N2 C9 C8 82.0(3)
C11 N2 C9 C10 57.8(4)
Ti1 N2 C9 C10 -95.2(3)
O1 Ti1 C20 C19 -87.86(18)
N2 Ti1 C20 C19 -34.4(2)
Cl2 Ti1 C20 C19 -173.58(17)
Cl1 Ti1 C20 C19 83.9(2)
C18 Ti1 C20 C19 37.39(19)
C22 Ti1 C20 C19 79.0(2)
C21 Ti1 C20 C19 115.5(3)
C11 Ti1 C20 C19 -61.46(19)
O1 Ti1 C20 C21 156.60(19)
N2 Ti1 C20 C21 -149.92(17)
Cl2 Ti1 C20 C21 70.88(18)
Cl1 Ti1 C20 C21 -31.6(2)
C18 Ti1 C20 C21 -78.1(2)
C19 Ti1 C20 C21 -115.5(3)
C22 Ti1 C20 C21 -36.59(18)
C11 Ti1 C20 C21 -177.00(18)
O1 C11 C12 C13 35.3(3)
N2 C11 C12 C13 -142.1(3)
Ti1 C11 C12 C13 -12.4(13)
O1 C11 C12 C17 -145.8(2)
N2 C11 C12 C17 36.7(4)
Ti1 C11 C12 C17 166.4(10)
N1 C10 C5 C4 2.1(4)
C9 C10 C5 C4 -179.6(2)
N1 C10 C5 C6 -178.2(2)
C9 C10 C5 C6 0.1(4)
C4 C5 C6 C7 179.9(3)
C10 C5 C6 C7 0.2(4)
C10 C9 C8 C7 -1.0(4)
N2 C9 C8 C7 -178.1(2)
C21 C20 C19 C18 0.3(3)
Ti1 C20 C19 C18 -64.3(2)
C21 C20 C19 Ti1 64.6(2)
O1 Ti1 C19 C18 -157.7(2)
N2 Ti1 C19 C18 -95.11(19)
Cl2 Ti1 C19 C18 124.02(18)
Cl1 Ti1 C19 C18 -13.2(2)
C22 Ti1 C19 C18 37.2(2)
C20 Ti1 C19 C18 115.6(3)
C21 Ti1 C19 C18 78.1(2)
C11 Ti1 C19 C18 -126.3(2)
O1 Ti1 C19 C20 86.68(18)
N2 Ti1 C19 C20 149.24(19)
Cl2 Ti1 C19 C20 8.4(2)
Cl1 Ti1 C19 C20 -128.84(17)
C18 Ti1 C19 C20 -115.6(3)
C22 Ti1 C19 C20 -78.4(2)
C21 Ti1 C19 C20 -37.55(18)
C11 Ti1 C19 C20 118.03(19)
C10 N1 C2 C3 -3.3(4)
C10 N1 C2 C1 176.3(3)
C5 C6 C7 C8 -0.8(5)
C9 C8 C7 C6 1.2(4)
C20 C19 C18 C22 0.0(3)
Ti1 C19 C18 C22 -64.7(2)
C20 C19 C18 Ti1 64.7(2)
O1 Ti1 C18 C19 24.2(2)
N2 Ti1 C18 C19 83.37(19)
Cl2 Ti1 C18 C19 -91.4(2)
Cl1 Ti1 C18 C19 169.49(18)
C22 Ti1 C18 C19 -116.3(3)
C20 Ti1 C18 C19 -37.54(18)
C21 Ti1 C18 C19 -79.1(2)
C11 Ti1 C18 C19 54.2(2)
O1 Ti1 C18 C22 140.51(19)
N2 Ti1 C18 C22 -160.3(2)
Cl2 Ti1 C18 C22 24.9(3)
Cl1 Ti1 C18 C22 -74.21(19)
C19 Ti1 C18 C22 116.3(3)
C20 Ti1 C18 C22 78.8(2)
C21 Ti1 C18 C22 37.20(19)
C11 Ti1 C18 C22 170.50(19)
C19 C20 C21 C22 -0.5(3)
Ti1 C20 C21 C22 63.8(2)
C19 C20 C21 Ti1 -64.4(2)
O1 Ti1 C21 C22 -141.99(18)
N2 Ti1 C21 C22 -67.9(2)
Cl2 Ti1 C21 C22 134.37(19)
Cl1 Ti1 C21 C22 42.9(2)
C18 Ti1 C21 C22 -37.80(19)
C19 Ti1 C21 C22 -79.2(2)
C20 Ti1 C21 C22 -116.7(3)
C11 Ti1 C21 C22 -112.7(2)
O1 Ti1 C21 C20 -25.3(2)
N2 Ti1 C21 C20 48.8(3)
Cl2 Ti1 C21 C20 -108.91(18)
Cl1 Ti1 C21 C20 159.65(16)
C18 Ti1 C21 C20 78.9(2)
C19 Ti1 C21 C20 37.55(18)
C22 Ti1 C21 C20 116.7(3)
C11 Ti1 C21 C20 4.0(2)
N1 C2 C3 C4 2.8(5)
C1 C2 C3 C4 -176.8(3)
C2 C3 C4 C5 0.3(5)
C10 C5 C4 C3 -2.6(4)
C6 C5 C4 C3 177.7(3)
C13 C12 C17 C16 -0.8(4)
C11 C12 C17 C16 -179.6(2)
C12 C17 C16 C15 2.6(4)
C17 C12 C13 C14 -1.2(4)
C11 C12 C13 C14 177.7(2)
C15 C14 C13 C12 1.4(4)
C13 C14 C15 C16 0.4(4)
C13 C14 C15 C23 -178.6(3)
C17 C16 C15 C14 -2.4(4)
C17 C16 C15 C23 176.6(3)
C20 C21 C22 C18 0.6(3)
Ti1 C21 C22 C18 64.4(2)
C20 C21 C22 Ti1 -63.8(2)
C19 C18 C22 C21 -0.4(4)
Ti1 C18 C22 C21 -65.1(2)
C19 C18 C22 Ti1 64.7(2)
O1 Ti1 C22 C21 56.5(2)
N2 Ti1 C22 C21 138.91(17)
Cl2 Ti1 C22 C21 -48.24(19)
Cl1 Ti1 C22 C21 -139.78(18)
C18 Ti1 C22 C21 115.5(3)
C19 Ti1 C22 C21 78.5(2)
C20 Ti1 C22 C21 37.09(18)
C11 Ti1 C22 C21 102.1(2)
O1 Ti1 C22 C18 -59.0(3)
N2 Ti1 C22 C18 23.4(2)
Cl2 Ti1 C22 C18 -163.75(17)
Cl1 Ti1 C22 C18 104.72(19)
C19 Ti1 C22 C18 -37.02(19)
C20 Ti1 C22 C18 -78.4(2)
C21 Ti1 C22 C18 -115.5(3)
C11 Ti1 C22 C18 -13.4(3)

loop_
_platon_squeeze_void_nr
_platon_squeeze_void_average_x
_platon_squeeze_void_average_y
_platon_squeeze_void_average_z
_platon_squeeze_void_volume
_platon_squeeze_void_count_electrons
_platon_squeeze_void_content
1 0.493 1.000 0.500 247 63 ' '
